data_7233535
loop_
_publ_author_name
'Dash, Sibananda G.'
'Thakur, Tejender S.'

_publ_section_title
;
 Cation&#x2219;&#x2219;&#x2219;Cation Hydrogen Bonds in Synephrine Salts:
 A Typical Interaction in an Unusual Environment.
;
_journal_name_full 'Physical Chemistry Chemical Physics'
_journal_paper_doi 10.1039/C9CP03164B
_journal_year 2019
_chemical_formula_moiety '2(C9 H14 N O2), C5 H6 O4'
_chemical_formula_sum 'C23 H34 N2 O8'
_chemical_formula_weight 466.52
_chemical_name_common '(+/-)-Synephrine Glutaric acid (1:0.5) Salt'
_chemical_name_systematic '(+/-)-Synephrine Glutaric acid (1:0.5) Salt'
_space_group_crystal_system monoclinic
_space_group_IT_number 15
_space_group_name_Hall '-C 2yc'
_space_group_name_H-M_alt 'C 1 2/c 1'
_symmetry_space_group_name_Hall '-C 2yc'
_symmetry_space_group_name_H-M 'C 1 2/c 1'
_atom_sites_solution_hydrogens mixed
_audit_creation_method SHELXL-2014/7
_audit_update_record
;
2017-03-01 deposited with the CCDC.    2019-08-27 downloaded from the CCDC.
;
_cell_angle_alpha 90
_cell_angle_beta 98.751(11)
_cell_angle_gamma 90
_cell_formula_units_Z 4
_cell_length_a 17.704(7)
_cell_length_b 6.200(3)
_cell_length_c 21.990(10)
_cell_measurement_reflns_used 1745
_cell_measurement_temperature 100(2)
_cell_measurement_theta_max 27.5
_cell_measurement_theta_min 3.2
_cell_volume 2385.6(18)
_computing_cell_refinement
;
CrystalClear-SM Expert 2.1 b28 (Rigaku, 2013)
;
_computing_data_collection
;
CrystalClear-SM Expert 2.1 b28 (Rigaku, 2013)
;
_computing_data_reduction
;
CrystalClear-SM Expert 2.1 b28 (Rigaku, 2013)
;
_computing_structure_refinement 'SHELXL-2014/7 (Sheldrick, 2014)'
_computing_structure_solution 'SHELXL-2014/7 (Sheldrick, 2014)'
_diffrn_ambient_temperature 100(2)
_diffrn_detector CCD
_diffrn_detector_area_resol_mean 28.5714
_diffrn_measured_fraction_theta_full 0.982
_diffrn_measured_fraction_theta_max 0.979
_diffrn_measurement_details
;
scan:
    Number of images: 200
               Slice: -30.0000 - 70.0000
         Image width: 0.5000
            Exp time: 6.0000
       Rotation axis: Omega
               Omega: 0.0000
               Kappa: 60.0000
                 Phi: 0.0000
                 XTD: 44.7275
              2theta: -19.6260
scan:
    Number of images: 200
               Slice: -30.0000 - 70.0000
         Image width: 0.5000
            Exp time: 6.0000
       Rotation axis: Omega
               Omega: 0.0000
               Kappa: 60.0000
                 Phi: 90.0000
                 XTD: 44.7275
              2theta: -19.6260
scan:
    Number of images: 200
               Slice: -110.0000 - -10.0000
         Image width: 0.5000
            Exp time: 6.0000
       Rotation axis: Omega
               Omega: 0.0000
               Kappa: -60.0000
                 Phi: 180.0000
                 XTD: 44.7275
              2theta: -19.6260
scan:
    Number of images: 200
               Slice: -110.0000 - -10.0000
         Image width: 0.5000
            Exp time: 6.0000
       Rotation axis: Omega
               Omega: 0.0000
               Kappa: -60.0000
                 Phi: 270.0000
                 XTD: 44.7275
              2theta: -19.6260

;
_diffrn_measurement_device
;
AFC12 (Right): Kappa 3 circle
;
_diffrn_measurement_device_type
;
Rigaku Saturn724+ (4x4 bin mode)
;
_diffrn_measurement_method 'profile data from \w-scans'
_diffrn_measurement_specimen_support Loop
_diffrn_orient_matrix_type XPlain
_diffrn_orient_matrix_UB_11 0.049818
_diffrn_orient_matrix_UB_12 -0.006174
_diffrn_orient_matrix_UB_13 0.027313
_diffrn_orient_matrix_UB_21 0.029085
_diffrn_orient_matrix_UB_22 -0.134874
_diffrn_orient_matrix_UB_23 -0.083537
_diffrn_orient_matrix_UB_31 0.026820
_diffrn_orient_matrix_UB_32 0.023694
_diffrn_orient_matrix_UB_33 -0.028918
_diffrn_radiation_monochromator Confocal
_diffrn_radiation_type MoK\a
_diffrn_radiation_wavelength 0.71075
_diffrn_reflns_av_R_equivalents 0.0575
_diffrn_reflns_av_unetI/netI 0.0502
_diffrn_reflns_Laue_measured_fraction_full 0.982
_diffrn_reflns_Laue_measured_fraction_max 0.979
_diffrn_reflns_limit_h_max 22
_diffrn_reflns_limit_h_min -21
_diffrn_reflns_limit_k_max 4
_diffrn_reflns_limit_k_min -8
_diffrn_reflns_limit_l_max 28
_diffrn_reflns_limit_l_min -28
_diffrn_reflns_number 9084
_diffrn_reflns_point_group_measured_fraction_full 0.982
_diffrn_reflns_point_group_measured_fraction_max 0.979
_diffrn_reflns_theta_full 25.242
_diffrn_reflns_theta_max 27.506
_diffrn_reflns_theta_min 3.204
_diffrn_reflns_transf_matrix_11 0.049818
_diffrn_reflns_transf_matrix_12 -0.006174
_diffrn_reflns_transf_matrix_13 0.027313
_diffrn_reflns_transf_matrix_21 0.029085
_diffrn_reflns_transf_matrix_22 -0.134874
_diffrn_reflns_transf_matrix_23 -0.083537
_diffrn_reflns_transf_matrix_31 0.026820
_diffrn_reflns_transf_matrix_32 0.023694
_diffrn_reflns_transf_matrix_33 -0.028918
_diffrn_source MicroMax003_Mo
_exptl_absorpt_coefficient_mu 0.098
_exptl_absorpt_correction_T_max 0.981
_exptl_absorpt_correction_T_min 0.471
_exptl_absorpt_correction_type multi-scan
_exptl_absorpt_process_details 'REQAB (Rigaku, 1998)'
_exptl_crystal_colour Colorless
_exptl_crystal_density_diffrn 1.299
_exptl_crystal_description Block
_exptl_crystal_F_000 1000
_exptl_crystal_recrystallization_method 'Re-crystallisation from solvent: Methnol'
_exptl_crystal_size_max 0.450
_exptl_crystal_size_mid 0.360
_exptl_crystal_size_min 0.200
_refine_diff_density_max 0.272
_refine_diff_density_min -0.280
_refine_diff_density_rms 0.063
_refine_ls_extinction_method none
_refine_ls_goodness_of_fit_ref 0.994
_refine_ls_hydrogen_treatment mixed
_refine_ls_matrix_type full
_refine_ls_number_parameters 167
_refine_ls_number_reflns 2682
_refine_ls_number_restraints 0
_refine_ls_restrained_S_all 0.994
_refine_ls_R_factor_all 0.0549
_refine_ls_R_factor_gt 0.0451
_refine_ls_shift/su_max 0.001
_refine_ls_shift/su_mean 0.000
_refine_ls_structure_factor_coef Fsqd
_refine_ls_weighting_details 'w=1/[\s^2^(Fo^2^)+(0.0670P)^2^] where P=(Fo^2^+2Fc^2^)/3'
_refine_ls_weighting_scheme calc
_refine_ls_wR_factor_gt 0.1162
_refine_ls_wR_factor_ref 0.1203
_reflns_Friedel_coverage 0.000
_reflns_number_gt 2100
_reflns_number_total 2682
_reflns_threshold_expression 'I > 2\s(I)'
_cod_data_source_file c9cp03164b2.cif
_cod_data_source_block 1e
_cod_database_code 7233535
_shelx_shelxl_version_number 2014/7
_shelx_space_group_comment
;
The symmetry employed for this shelxl refinement is uniquely defined
by the following loop, which should always be used as a source of
symmetry information in preference to the above space-group names.
They are only intended as comments.
;
_shelx_estimated_absorpt_t_min 0.957
_shelx_estimated_absorpt_t_max 0.981

loop_
_space_group_symop_operation_xyz
'x, y, z'
'-x, y, -z+1/2'
'x+1/2, y+1/2, z'
'-x+1/2, y+1/2, -z+1/2'
'-x, -y, -z'
'x, -y, z-1/2'
'-x+1/2, -y+1/2, -z'
'x+1/2, -y+1/2, z-1/2'

loop_
_atom_site_label
_atom_site_type_symbol
_atom_site_fract_x
_atom_site_fract_y
_atom_site_fract_z
_atom_site_U_iso_or_equiv
_atom_site_adp_type
_atom_site_occupancy
_atom_site_site_symmetry_order
_atom_site_calc_flag
_atom_site_refinement_flags_posn
_atom_site_refinement_flags_adp
_atom_site_refinement_flags_occupancy
C1 C 0.35439(8) 0.9024(2) 0.44664(7) 0.0207(3) Uani 1 1 d . . .
C6 C 0.40591(9) 0.7457(2) 0.47230(7) 0.0263(3) Uani 1 1 d . . .
H6 H 0.4137 0.6211 0.4489 0.032 Uiso 1 1 calc R U .
C5 C 0.44603(8) 0.7674(2) 0.53116(7) 0.0254(3) Uani 1 1 d . . .
H5 H 0.4805 0.6578 0.5479 0.030 Uiso 1 1 calc R U .
C4 C 0.43562(8) 0.9505(2) 0.56568(7) 0.0212(3) Uani 1 1 d . . .
C3 C 0.38247(8) 1.1054(2) 0.54156(7) 0.0244(3) Uani 1 1 d . . .
H3 H 0.3736 1.2277 0.5655 0.029 Uiso 1 1 calc R U .
C2 C 0.34229(8) 1.0815(2) 0.48250(7) 0.0234(3) Uani 1 1 d . . .
H2 H 0.3062 1.1882 0.4664 0.028 Uiso 1 1 calc R U .
C7 C 0.31655(8) 0.8782(2) 0.38038(7) 0.0214(3) Uani 1 1 d . . .
H7 H 0.3564 0.8333 0.3553 0.026 Uiso 1 1 calc R U .
C8 C 0.25441(8) 0.7065(2) 0.37364(7) 0.0230(3) Uani 1 1 d . . .
H8A H 0.2749 0.5710 0.3935 0.028 Uiso 1 1 calc R U .
H8B H 0.2113 0.7550 0.3941 0.028 Uiso 1 1 calc R U .
C9 C 0.16678(8) 0.4997(2) 0.29551(7) 0.0231(3) Uani 1 1 d . . .
H9A H 0.1877 0.3607 0.3113 0.035 Uiso 1 1 calc R U .
H9B H 0.1490 0.4879 0.2512 0.035 Uiso 1 1 calc R U .
H9C H 0.1238 0.5396 0.3165 0.035 Uiso 1 1 calc R U .
C10 C 0.91225(8) 0.9301(2) 0.30357(7) 0.0211(3) Uani 1 1 d . . .
C11 C 0.99020(8) 1.0365(2) 0.30604(7) 0.0233(3) Uani 1 1 d . . .
H11A H 0.9993 1.1304 0.3429 0.028 Uiso 1 1 calc R U .
H11B H 1.0298 0.9226 0.3112 0.028 Uiso 1 1 calc R U .
C12 C 1.0000 1.1707(3) 0.2500 0.0242(4) Uani 1 2 d S T P
H12A H 1.0453 1.2648 0.2604 0.029 Uiso 0.5 1 calc R U P
H12B H 0.9547 1.2648 0.2396 0.029 Uiso 0.5 1 calc R U P
N3 N 0.22729(7) 0.66808(19) 0.30692(6) 0.0202(3) Uani 1 1 d . . .
O1 O 0.47599(6) 0.98313(17) 0.62287(5) 0.0273(3) Uani 1 1 d . . .
O2 O 0.28107(6) 1.06985(16) 0.35411(5) 0.0245(3) Uani 1 1 d . . .
O3 O 0.90728(6) 0.78331(19) 0.34279(5) 0.0322(3) Uani 1 1 d . . .
O4 O 0.85633(5) 0.99517(15) 0.26557(5) 0.0222(2) Uani 1 1 d . . .
H1A H 0.5139(13) 0.881(3) 0.6324(10) 0.054(6) Uiso 1 1 d . . .
H2A H 0.3252(14) 1.166(4) 0.3515(11) 0.068(7) Uiso 1 1 d . . .
H3A H 0.2061(10) 0.788(3) 0.2850(9) 0.042(5) Uiso 1 1 d . . .
H3B H 0.2694(9) 0.621(2) 0.2878(7) 0.019(4) Uiso 1 1 d . . .

loop_
_atom_site_aniso_label
_atom_site_aniso_U_11
_atom_site_aniso_U_22
_atom_site_aniso_U_33
_atom_site_aniso_U_23
_atom_site_aniso_U_13
_atom_site_aniso_U_12
C1 0.0191(7) 0.0192(6) 0.0228(7) 0.0003(5) -0.0001(6) -0.0016(5)
C6 0.0288(8) 0.0224(7) 0.0262(8) -0.0033(6) -0.0009(6) 0.0054(6)
C5 0.0231(7) 0.0248(7) 0.0267(8) 0.0005(6) -0.0010(6) 0.0073(6)
C4 0.0189(7) 0.0249(7) 0.0192(7) 0.0011(5) 0.0013(5) -0.0043(5)
C3 0.0268(8) 0.0203(6) 0.0257(8) -0.0027(5) 0.0031(6) 0.0005(6)
C2 0.0221(7) 0.0186(6) 0.0287(8) 0.0015(6) 0.0006(6) 0.0035(5)
C7 0.0187(7) 0.0206(6) 0.0240(7) 0.0013(5) 0.0000(6) 0.0000(5)
C8 0.0239(7) 0.0220(6) 0.0218(7) 0.0003(5) -0.0004(6) -0.0028(5)
C9 0.0188(7) 0.0229(7) 0.0265(8) -0.0017(6) 0.0000(6) -0.0038(5)
C10 0.0187(7) 0.0219(6) 0.0220(7) -0.0020(5) 0.0010(5) -0.0006(5)
C11 0.0161(7) 0.0254(7) 0.0275(8) -0.0033(6) 0.0000(6) -0.0006(5)
C12 0.0180(10) 0.0171(8) 0.0376(12) 0.000 0.0046(9) 0.000
N3 0.0169(6) 0.0194(5) 0.0231(6) 0.0002(5) -0.0009(5) -0.0008(5)
O1 0.0256(6) 0.0321(6) 0.0223(6) -0.0022(4) -0.0021(4) 0.0007(5)
O2 0.0217(5) 0.0205(5) 0.0286(6) 0.0050(4) -0.0052(4) -0.0001(4)
O3 0.0223(6) 0.0391(6) 0.0330(7) 0.0133(5) -0.0024(5) -0.0039(5)
O4 0.0165(5) 0.0231(5) 0.0255(5) 0.0001(4) -0.0013(4) -0.0005(4)

loop_
_atom_type_symbol
_atom_type_description
_atom_type_scat_dispersion_real
_atom_type_scat_dispersion_imag
_atom_type_scat_source
C C 0.0033 0.0016 'International Tables Vol C Tables 4.2.6.8 and 6.1.1.4'
H H 0.0000 0.0000 'International Tables Vol C Tables 4.2.6.8 and 6.1.1.4'
N N 0.0061 0.0033 'International Tables Vol C Tables 4.2.6.8 and 6.1.1.4'
O O 0.0106 0.0060 'International Tables Vol C Tables 4.2.6.8 and 6.1.1.4'

loop_
_geom_angle_atom_site_label_1
_geom_angle_atom_site_label_2
_geom_angle_atom_site_label_3
_geom_angle
_geom_angle_site_symmetry_1
_geom_angle_site_symmetry_3
C6 C1 C2 118.24(14) . .
C6 C1 C7 119.14(12) . .
C2 C1 C7 122.56(13) . .
C5 C6 C1 121.49(14) . .
C5 C6 H6 119.3 . .
C1 C6 H6 119.3 . .
C6 C5 C4 119.78(14) . .
C6 C5 H5 120.1 . .
C4 C5 H5 120.1 . .
O1 C4 C3 118.55(13) . .
O1 C4 C5 121.95(13) . .
C3 C4 C5 119.50(14) . .
C2 C3 C4 120.17(13) . .
C2 C3 H3 119.9 . .
C4 C3 H3 119.9 . .
C3 C2 C1 120.74(13) . .
C3 C2 H2 119.6 . .
C1 C2 H2 119.6 . .
O2 C7 C1 114.21(11) . .
O2 C7 C8 106.04(12) . .
C1 C7 C8 111.74(11) . .
O2 C7 H7 108.2 . .
C1 C7 H7 108.2 . .
C8 C7 H7 108.2 . .
N3 C8 C7 109.10(11) . .
N3 C8 H8A 109.9 . .
C7 C8 H8A 109.9 . .
N3 C8 H8B 109.9 . .
C7 C8 H8B 109.9 . .
H8A C8 H8B 108.3 . .
N3 C9 H9A 109.5 . .
N3 C9 H9B 109.5 . .
H9A C9 H9B 109.5 . .
N3 C9 H9C 109.5 . .
H9A C9 H9C 109.5 . .
H9B C9 H9C 109.5 . .
O4 C10 O3 123.54(13) . .
O4 C10 C11 120.07(13) . .
O3 C10 C11 116.33(13) . .
C12 C11 C10 115.02(11) . .
C12 C11 H11A 108.5 . .
C10 C11 H11A 108.5 . .
C12 C11 H11B 108.5 . .
C10 C11 H11B 108.5 . .
H11A C11 H11B 107.5 . .
C11 C12 C11 113.59(16) . 2_755
C11 C12 H12A 108.8 . .
C11 C12 H12A 108.8 2_755 .
C11 C12 H12B 108.8 . .
C11 C12 H12B 108.8 2_755 .
H12A C12 H12B 107.7 . .
C9 N3 C8 113.15(11) . .
C9 N3 H3A 104.4(12) . .
C8 N3 H3A 115.2(12) . .
C9 N3 H3B 107.6(9) . .
C8 N3 H3B 109.0(10) . .
H3A N3 H3B 107.1(14) . .
C4 O1 H1A 111.6(14) . .
C7 O2 H2A 102.8(14) . .

loop_
_geom_bond_atom_site_label_1
_geom_bond_atom_site_label_2
_geom_bond_distance
_geom_bond_site_symmetry_2
C1 C6 1.392(2) .
C1 C2 1.397(2) .
C1 C7 1.516(2) .
C6 C5 1.385(2) .
C6 H6 0.9500 .
C5 C4 1.393(2) .
C5 H5 0.9500 .
C4 O1 1.3638(18) .
C4 C3 1.392(2) .
C3 C2 1.391(2) .
C3 H3 0.9500 .
C2 H2 0.9500 .
C7 O2 1.4249(17) .
C7 C8 1.5216(19) .
C7 H7 1.0000 .
C8 N3 1.4918(19) .
C8 H8A 0.9900 .
C8 H8B 0.9900 .
C9 N3 1.4898(18) .
C9 H9A 0.9800 .
C9 H9B 0.9800 .
C9 H9C 0.9800 .
C10 O4 1.2607(18) .
C10 O3 1.2663(18) .
C10 C11 1.523(2) .
C11 C12 1.5183(19) .
C11 H11A 0.9900 .
C11 H11B 0.9900 .
C12 C11 1.5184(18) 2_755
C12 H12A 0.9900 .
C12 H12B 0.9900 .
N3 H3A 0.93(2) .
N3 H3B 0.956(15) .
O1 H1A 0.92(2) .
O2 H2A 0.99(2) .

loop_
_geom_torsion_atom_site_label_1
_geom_torsion_atom_site_label_2
_geom_torsion_atom_site_label_3
_geom_torsion_atom_site_label_4
_geom_torsion
_geom_torsion_site_symmetry_4
C2 C1 C6 C5 -1.7(2) .
C7 C1 C6 C5 175.48(13) .
C1 C6 C5 C4 -0.6(2) .
C6 C5 C4 O1 -177.38(13) .
C6 C5 C4 C3 2.8(2) .
O1 C4 C3 C2 177.61(12) .
C5 C4 C3 C2 -2.5(2) .
C4 C3 C2 C1 0.2(2) .
C6 C1 C2 C3 1.9(2) .
C7 C1 C2 C3 -175.14(13) .
C6 C1 C7 O2 -164.61(13) .
C2 C1 C7 O2 12.44(18) .
C6 C1 C7 C8 75.03(16) .
C2 C1 C7 C8 -107.92(15) .
O2 C7 C8 N3 63.02(14) .
C1 C7 C8 N3 -171.95(11) .
O4 C10 C11 C12 -16.98(19) .
O3 C10 C11 C12 165.79(13) .
C10 C11 C12 C11 -74.59(11) 2_755
C7 C8 N3 C9 179.26(11) .
